data_1520414
loop_
_publ_author_name
'Motherwell, W.'
'Callear, Samantha K.'
'Hursthouse, Michael B.'

_publ_section_title
;
 C9H14O3
;
_journal_name_full 'Crystal Structure Report Archive'
_journal_page_first 638
_journal_year 2009
_chemical_formula_sum 'C9 H14 O3'
_chemical_formula_weight 170.20
_space_group_IT_number 14
_symmetry_cell_setting monoclinic
_symmetry_space_group_name_Hall '-P 2yn'
_symmetry_space_group_name_H-M 'P 1 21/n 1'
_atom_sites_solution_hydrogens geom
_atom_sites_solution_primary direct
_atom_sites_solution_secondary difmap
_cell_angle_alpha 90.00
_cell_angle_beta 95.045(2)
_cell_angle_gamma 90.00
_cell_formula_units_Z 4
_cell_length_a 5.8119(2)
_cell_length_b 12.9400(5)
_cell_length_c 11.9303(4)
_cell_measurement_reflns_used 8895
_cell_measurement_temperature 120(2)
_cell_measurement_theta_max 27.48
_cell_measurement_theta_min 2.91
_cell_volume 893.75(6)
_computing_cell_refinement 'DENZO (Otwinowski & Minor, 1997) & COLLECT (Hooft, R.W.W., 1998)'
_computing_data_collection 'COLLECT (Hooft, R.W.W., 1998)'
_computing_data_reduction 'DENZO (Otwinowski & Minor, 1997) & COLLECT (Hooft, R.W.W., 1998)'
_computing_structure_refinement 'SHELXL-97 (Sheldrick, 2008)'
_diffrn_ambient_temperature 120(2)
_diffrn_measured_fraction_theta_full 0.998
_diffrn_measured_fraction_theta_max 0.998
_diffrn_measurement_device_type 'Bruker-Nonius APEX II CCD camera on \k-goniostat'
_diffrn_measurement_method '\f & \w scans'
_diffrn_radiation_monochromator '10cm confocal mirrors'
_diffrn_radiation_source 'Bruker-Nonius FR591 rotating anode'
_diffrn_radiation_type MoK\a
_diffrn_radiation_wavelength 0.71073
_diffrn_reflns_av_R_equivalents 0.0449
_diffrn_reflns_av_sigmaI/netI 0.0412
_diffrn_reflns_limit_h_max 7
_diffrn_reflns_limit_h_min -7
_diffrn_reflns_limit_k_max 16
_diffrn_reflns_limit_k_min -16
_diffrn_reflns_limit_l_max 15
_diffrn_reflns_limit_l_min -14
_diffrn_reflns_number 10346
_diffrn_reflns_theta_full 27.47
_diffrn_reflns_theta_max 27.47
_diffrn_reflns_theta_min 3.15
_exptl_absorpt_coefficient_mu 0.094
_exptl_absorpt_correction_T_max 0.9981
_exptl_absorpt_correction_T_min 0.9870
_exptl_absorpt_correction_type multi-scan
_exptl_absorpt_process_details 'SADABS 2007/2 (Sheldrick, G.M., 2007)'
_exptl_crystal_colour colourless
_exptl_crystal_density_diffrn 1.265
_exptl_crystal_density_method 'not measured'
_exptl_crystal_description block
_exptl_crystal_F_000 368
_exptl_crystal_size_max 0.14
_exptl_crystal_size_mid 0.08
_exptl_crystal_size_min 0.02
_refine_diff_density_max 0.319
_refine_diff_density_min -0.220
_refine_diff_density_rms 0.052
_refine_ls_extinction_method none
_refine_ls_goodness_of_fit_ref 1.081
_refine_ls_hydrogen_treatment constr
_refine_ls_matrix_type full
_refine_ls_number_parameters 113
_refine_ls_number_reflns 2059
_refine_ls_number_restraints 0
_refine_ls_restrained_S_all 1.081
_refine_ls_R_factor_all 0.0737
_refine_ls_R_factor_gt 0.0545
_refine_ls_shift/su_max 0.000
_refine_ls_shift/su_mean 0.000
_refine_ls_structure_factor_coef Fsqd
_refine_ls_weighting_details 'calc w=1/[\s^2^(Fo^2^)+(0.0058P)^2^+0.8902P] where P=(Fo^2^+2Fc^2^)/3'
_refine_ls_weighting_scheme calc
_refine_ls_wR_factor_gt 0.0975
_refine_ls_wR_factor_ref 0.1074
_reflns_number_gt 1631
_reflns_number_total 2059
_reflns_threshold_expression >2\s(I)
_cod_data_source_file eCrystal-638.cif
_cod_data_source_block 2009src0082
_cod_depositor_comments
;
Citation :
Motherwell, W. and Callear, Samantha K. and 
Hursthouse, Michael B. (2009) 
University of Southampton, Crystal Structure Report Archive. 
(doi:10.5258/ecrystals/638)

More at:
http://ecrystals.chem.soton.ac.uk/638/
;
_cod_original_sg_symbol_H-M P21/n
_cod_database_code 1520414

loop_
_symmetry_equiv_pos_as_xyz
'x, y, z'
'-x+1/2, y+1/2, -z+1/2'
'-x, -y, -z'
'x-1/2, -y-1/2, z-1/2'

loop_
_atom_site_label
_atom_site_type_symbol
_atom_site_fract_x
_atom_site_fract_y
_atom_site_fract_z
_atom_site_U_iso_or_equiv
_atom_site_adp_type
_atom_site_occupancy
_atom_site_symmetry_multiplicity
_atom_site_calc_flag
_atom_site_refinement_flags
_atom_site_disorder_assembly
_atom_site_disorder_group
C1 C 0.2193(3) 0.90720(14) -0.17863(14) 0.0196(4) Uani 1 1 d . . .
C2 C 0.1469(3) 0.89541(13) -0.05858(14) 0.0182(4) Uani 1 1 d . . .
C3 C -0.0426(3) 0.81924(13) -0.04268(14) 0.0190(4) Uani 1 1 d . . .
H3A H -0.1872 0.8419 -0.0858 0.023 Uiso 1 1 calc R . .
H3B H -0.0707 0.8156 0.0379 0.023 Uiso 1 1 calc R . .
C4 C 0.0284(3) 0.71138(13) -0.08412(14) 0.0195(4) Uani 1 1 d . . .
C5 C 0.0794(3) 0.71913(14) -0.20867(15) 0.0224(4) Uani 1 1 d . . .
H5A H 0.1310 0.6509 -0.2345 0.027 Uiso 1 1 calc R . .
H5B H -0.0641 0.7380 -0.2551 0.027 Uiso 1 1 calc R . .
C6 C 0.2628(3) 0.79855(15) -0.22477(14) 0.0218(4) Uani 1 1 d . . .
C7 C 0.0221(3) 0.95969(15) -0.25262(15) 0.0247(4) Uani 1 1 d . . .
H7A H 0.0657 0.9659 -0.3298 0.037 Uiso 1 1 calc R . .
H7B H -0.0063 1.0286 -0.2228 0.037 Uiso 1 1 calc R . .
H7C H -0.1186 0.9179 -0.2523 0.037 Uiso 1 1 calc R . .
C8 C -0.1671(3) 0.63409(14) -0.07485(16) 0.0260(4) Uani 1 1 d . . .
H8A H -0.1196 0.5661 -0.1007 0.039 Uiso 1 1 calc R . .
H8B H -0.3045 0.6572 -0.1217 0.039 Uiso 1 1 calc R . .
H8C H -0.2030 0.6293 0.0037 0.039 Uiso 1 1 calc R . .
C9 C 0.2417(3) 0.67422(15) -0.01111(15) 0.0237(4) Uani 1 1 d . . .
H9A H 0.2890 0.6065 -0.0377 0.036 Uiso 1 1 calc R . .
H9B H 0.2050 0.6686 0.0673 0.036 Uiso 1 1 calc R . .
H9C H 0.3679 0.7238 -0.0161 0.036 Uiso 1 1 calc R . .
O1 O 0.4195(2) 0.96763(11) -0.18102(11) 0.0295(3) Uani 1 1 d . . .
H1 H 0.4607 0.9890 -0.1158 0.044 Uiso 1 1 calc R . .
O2 O 0.2499(2) 0.94318(10) 0.01765(10) 0.0254(3) Uani 1 1 d . . .
O6 O 0.4377(2) 0.77952(11) -0.26887(12) 0.0332(4) Uani 1 1 d . . .

loop_
_atom_site_aniso_label
_atom_site_aniso_U_11
_atom_site_aniso_U_22
_atom_site_aniso_U_33
_atom_site_aniso_U_23
_atom_site_aniso_U_13
_atom_site_aniso_U_12
C1 0.0187(8) 0.0195(9) 0.0202(8) 0.0013(7) 0.0006(7) -0.0028(7)
C2 0.0177(8) 0.0172(8) 0.0197(8) -0.0007(7) 0.0016(6) 0.0037(7)
C3 0.0187(8) 0.0201(9) 0.0184(8) -0.0009(7) 0.0027(6) -0.0017(7)
C4 0.0193(8) 0.0192(9) 0.0199(8) -0.0007(7) 0.0013(6) 0.0011(7)
C5 0.0274(9) 0.0186(9) 0.0210(9) -0.0017(7) 0.0010(7) 0.0006(7)
C6 0.0226(9) 0.0279(10) 0.0146(8) 0.0016(7) -0.0001(7) 0.0032(7)
C7 0.0290(9) 0.0228(10) 0.0214(9) 0.0031(7) -0.0026(7) 0.0005(8)
C8 0.0251(9) 0.0212(10) 0.0317(10) -0.0008(8) 0.0027(8) -0.0048(8)
C9 0.0222(9) 0.0254(10) 0.0237(9) 0.0023(8) 0.0023(7) 0.0025(8)
O1 0.0278(7) 0.0373(8) 0.0234(7) 0.0007(6) 0.0018(5) -0.0141(6)
O2 0.0252(6) 0.0280(7) 0.0229(6) -0.0061(5) 0.0008(5) -0.0042(6)
O6 0.0318(7) 0.0392(9) 0.0307(7) 0.0031(6) 0.0148(6) 0.0070(6)

loop_
_atom_type_symbol
_atom_type_description
_atom_type_scat_dispersion_real
_atom_type_scat_dispersion_imag
_atom_type_scat_source
C C 0.0033 0.0016 'International Tables Vol C Tables 4.2.6.8 and 6.1.1.4'
H H 0.0000 0.0000 'International Tables Vol C Tables 4.2.6.8 and 6.1.1.4'
O O 0.0106 0.0060 'International Tables Vol C Tables 4.2.6.8 and 6.1.1.4'

loop_
_geom_angle_atom_site_label_1
_geom_angle_atom_site_label_2
_geom_angle_atom_site_label_3
_geom_angle
_geom_angle_site_symmetry_1
_geom_angle_site_symmetry_3
O1 C1 C2 111.70(14) . .
O1 C1 C6 109.83(14) . .
C2 C1 C6 108.06(14) . .
O1 C1 C7 108.58(14) . .
C2 C1 C7 109.08(14) . .
C6 C1 C7 109.56(14) . .
O2 C2 C3 123.94(16) . .
O2 C2 C1 119.42(15) . .
C3 C2 C1 116.55(14) . .
C2 C3 C4 109.39(14) . .
C2 C3 H3A 109.8 . .
C4 C3 H3A 109.8 . .
C2 C3 H3B 109.8 . .
C4 C3 H3B 109.8 . .
H3A C3 H3B 108.2 . .
C8 C4 C9 108.94(15) . .
C8 C4 C5 108.65(14) . .
C9 C4 C5 110.74(14) . .
C8 C4 C3 110.29(14) . .
C9 C4 C3 109.09(14) . .
C5 C4 C3 109.13(14) . .
C6 C5 C4 111.43(14) . .
C6 C5 H5A 109.3 . .
C4 C5 H5A 109.3 . .
C6 C5 H5B 109.3 . .
C4 C5 H5B 109.3 . .
H5A C5 H5B 108.0 . .
O6 C6 C5 123.23(18) . .
O6 C6 C1 120.79(17) . .
C5 C6 C1 115.96(15) . .
C1 C7 H7A 109.5 . .
C1 C7 H7B 109.5 . .
H7A C7 H7B 109.5 . .
C1 C7 H7C 109.5 . .
H7A C7 H7C 109.5 . .
H7B C7 H7C 109.5 . .
C4 C8 H8A 109.5 . .
C4 C8 H8B 109.5 . .
H8A C8 H8B 109.5 . .
C4 C8 H8C 109.5 . .
H8A C8 H8C 109.5 . .
H8B C8 H8C 109.5 . .
C4 C9 H9A 109.5 . .
C4 C9 H9B 109.5 . .
H9A C9 H9B 109.5 . .
C4 C9 H9C 109.5 . .
H9A C9 H9C 109.5 . .
H9B C9 H9C 109.5 . .
C1 O1 H1 109.5 . .

loop_
_geom_bond_atom_site_label_1
_geom_bond_atom_site_label_2
_geom_bond_distance
_geom_bond_site_symmetry_2
C1 O1 1.404(2) .
C1 C2 1.535(2) .
C1 C6 1.539(3) .
C1 C7 1.542(2) .
C2 O2 1.213(2) .
C2 C3 1.503(2) .
C3 C4 1.549(2) .
C3 H3A 0.9900 .
C3 H3B 0.9900 .
C4 C8 1.525(2) .
C4 C9 1.529(2) .
C4 C5 1.544(2) .
C5 C6 1.505(3) .
C5 H5A 0.9900 .
C5 H5B 0.9900 .
C6 O6 1.210(2) .
C7 H7A 0.9800 .
C7 H7B 0.9800 .
C7 H7C 0.9800 .
C8 H8A 0.9800 .
C8 H8B 0.9800 .
C8 H8C 0.9800 .
C9 H9A 0.9800 .
C9 H9B 0.9800 .
C9 H9C 0.9800 .
O1 H1 0.8400 .

loop_
_geom_hbond_atom_site_label_D
_geom_hbond_atom_site_label_H
_geom_hbond_atom_site_label_A
_geom_hbond_distance_DH
_geom_hbond_distance_HA
_geom_hbond_distance_DA
_geom_hbond_angle_DHA
_geom_hbond_site_symmetry_A
O1 H1 O2 0.84 2.18 2.6646(18) 117.1 .
O1 H1 O2 0.84 2.15 2.8575(18) 141.6 3_675
